data_2205296
loop_
_publ_author_name
'Gao, Shan'
'Zhu, Zhi-Biao'
'Huo, Li-Hua'
'Ng, Seik Weng'

_publ_section_title
;
 Polymeric triaquabis(\m~3~-3-carboxybenzenesulfonato)barium(II)
;
_journal_issue 3
_journal_name_full 'Acta Crystallographica Section E'
_journal_page_first m517
_journal_page_last m518
_journal_paper_doi 10.1107/S1600536805004265
_journal_volume 61
_journal_year 2005
_chemical_formula_iupac '[Ba (C7 H5 O5 S)2 (H2 O)3]'
_chemical_formula_moiety 'C14 H16 Ba O13 S2'
_chemical_formula_sum 'C14 H16 Ba O13 S2'
_chemical_formula_weight 593.73
_chemical_name_systematic
;
poly[[triaquabarium(II)]-di-\m~3~-3-carboxybenzenesulfonato]
;
_space_group_IT_number 14
_symmetry_cell_setting monoclinic
_symmetry_space_group_name_Hall '-P 2yn'
_symmetry_space_group_name_H-M 'P 1 21/n 1'
_atom_sites_solution_hydrogens geom
_atom_sites_solution_primary direct
_atom_sites_solution_secondary difmap
_audit_creation_method SHELXL-97
_cell_angle_alpha 90.00
_cell_angle_beta 101.93(3)
_cell_angle_gamma 90.00
_cell_formula_units_Z 4
_cell_length_a 10.259(2)
_cell_length_b 8.775(2)
_cell_length_c 21.813(4)
_cell_measurement_reflns_used 17416
_cell_measurement_temperature 295(2)
_cell_measurement_theta_max 27.5
_cell_measurement_theta_min 3.0
_cell_volume 1921.3(7)
_computing_cell_refinement RAPID-AUTO
_computing_data_collection 'RAPID-AUTO (Rigaku, 1998)'
_computing_data_reduction 'CrystalStructure (Rigaku/MSC, 2002)'
_computing_molecular_graphics 'ORTEPII (Johnson, 1976)'
_computing_publication_material SHELXL97
_computing_structure_refinement 'SHELXL97 (Sheldrick, 1997)'
_computing_structure_solution 'SHELXS97 (Sheldrick, 1997)'
_diffrn_ambient_temperature 295(2)
_diffrn_measured_fraction_theta_full 1.00
_diffrn_measured_fraction_theta_max 1.00
_diffrn_measurement_device_type 'Rigaki R-AXIS-RAPID IP'
_diffrn_measurement_method \w
_diffrn_radiation_monochromator graphite
_diffrn_radiation_source 'fine-focus sealed tube'
_diffrn_radiation_type MoK\a
_diffrn_radiation_wavelength 0.71073
_diffrn_reflns_av_R_equivalents 0.017
_diffrn_reflns_av_sigmaI/netI 0.014
_diffrn_reflns_limit_h_max 13
_diffrn_reflns_limit_h_min -13
_diffrn_reflns_limit_k_max 11
_diffrn_reflns_limit_k_min -11
_diffrn_reflns_limit_l_max 28
_diffrn_reflns_limit_l_min -28
_diffrn_reflns_number 18503
_diffrn_reflns_theta_full 27.5
_diffrn_reflns_theta_max 27.5
_diffrn_reflns_theta_min 3.0
_diffrn_standards_decay_% 0
_diffrn_standards_interval_count 0
_diffrn_standards_interval_time 0
_diffrn_standards_number 0
_exptl_absorpt_coefficient_mu 2.354
_exptl_absorpt_correction_T_max 0.636
_exptl_absorpt_correction_T_min 0.392
_exptl_absorpt_correction_type multi-scan
_exptl_absorpt_process_details '(ABSCOR; Higashi, 1995)'
_exptl_crystal_colour Colourless
_exptl_crystal_density_diffrn 2.053
_exptl_crystal_density_method 'not measured'
_exptl_crystal_description Block
_exptl_crystal_F_000 1168
_exptl_crystal_size_max 0.34
_exptl_crystal_size_mid 0.26
_exptl_crystal_size_min 0.19
_refine_diff_density_max 0.52
_refine_diff_density_min -0.30
_refine_ls_extinction_method none
_refine_ls_goodness_of_fit_ref 1.01
_refine_ls_hydrogen_treatment mixed
_refine_ls_matrix_type full
_refine_ls_number_parameters 303
_refine_ls_number_reflns 4402
_refine_ls_number_restraints 11
_refine_ls_restrained_S_all 1.01
_refine_ls_R_factor_all 0.019
_refine_ls_R_factor_gt 0.017
_refine_ls_shift/su_max 0.001
_refine_ls_shift/su_mean 0.000
_refine_ls_structure_factor_coef Fsqd
_refine_ls_weighting_details 'calc w = 1/[\s^2^(Fo^2^)+(0.0311P)^2^+0.7392P] where P = (Fo^2^+2Fc^2^)/3'
_refine_ls_weighting_scheme calc
_refine_ls_wR_factor_gt 0.046
_refine_ls_wR_factor_ref 0.046
_reflns_number_gt 4132
_reflns_number_total 4402
_reflns_threshold_expression I>2\s(I)
_cod_data_source_file kp6042.cif
_cod_data_source_block I
_cod_depositor_comments
;
The following automatic conversions were performed:
'_exptl_absorpt_correction_type' value 'Multi-scan' changed to
'multi-scan' according to
'/home/saulius/struct/CIF-dictionaries/cif_core.dic' dictionary named
'cif_core.dic' version 2.4.1 from 2010-06-29.

Automatic conversion script
Id: cif_fix_enum 1527 2010-12-29 10:47:43Z saulius 

The following automatic conversions were performed:

'_exptl_absorpt_correction_type' value 'Multi-scan' changed to
'multi-scan' according to
/home/saulius/struct/CIF-dictionaries/cif_core.dic dictionary named
'cif_core.dic' version 2.4.1 from 2010-06-29.

Automatic conversion script
Id: cif_fix_values 1715 2011-07-08 13:25:40Z adriana 
;
_cod_original_cell_volume 1921.2(7)
_cod_original_sg_symbol_H-M 'P 21/n'
_cod_database_code 2205296
_cod_database_fobs_code 2205296

loop_
_symmetry_equiv_pos_as_xyz
'x, y, z'
'-x+1/2, y+1/2, -z+1/2'
'-x, -y, -z'
'x-1/2, -y-1/2, z-1/2'

loop_
_atom_site_label
_atom_site_fract_x
_atom_site_fract_y
_atom_site_fract_z
_atom_site_U_iso_or_equiv
_atom_site_adp_type
_atom_site_calc_flag
_atom_site_refinement_flags
_atom_site_occupancy
_atom_site_type_symbol
Ba1 0.508805(9) 0.406000(10) 0.760670(10) 0.01870(10) Uani d . 1 Ba
S1 0.77415(4) 0.54726(5) 0.65836(2) 0.02030(9) Uani d . 1 S
S2 0.32866(4) 0.02221(5) 0.67772(2) 0.02156(9) Uani d . 1 S
O1w 0.5262(2) 0.7175(2) 0.76360(10) 0.0399(4) Uani d D 1 O
O2w 0.38220(10) 0.1753(2) 0.82910(10) 0.0296(3) Uani d D 1 O
O3w 0.7881(2) 0.5805(2) 0.82100(10) 0.0488(4) Uani d D 1 O
O1 0.68610(10) 0.4439(2) 0.68270(10) 0.0319(3) Uani d . 1 O
O2 0.79900(10) 0.6882(2) 0.69410(10) 0.0293(3) Uani d . 1 O
O3 0.89680(10) 0.4716(2) 0.65110(10) 0.0299(3) Uani d . 1 O
O4 0.7675(2) 0.3742(2) 0.42800(10) 0.0358(3) Uani d D 1 O
O5 0.62500(10) 0.5158(2) 0.36040(10) 0.0323(3) Uani d . 1 O
O6 0.43010(10) 0.1386(2) 0.69650(10) 0.0333(3) Uani d . 1 O
O7 0.24610(10) 0.0042(2) 0.72450(10) 0.0314(3) Uani d . 1 O
O8 0.3843(2) -0.1201(2) 0.66110(10) 0.0391(4) Uani d . 1 O
O9 0.2468(2) -0.0768(2) 0.43520(10) 0.0386(4) Uani d D 1 O
O10 0.0792(2) 0.0697(2) 0.38750(10) 0.0366(3) Uani d . 1 O
C1 0.6905(2) 0.6004(2) 0.58170(10) 0.0197(3) Uani d . 1 C
C2 0.7145(2) 0.5200(2) 0.53040(10) 0.0207(3) Uani d . 1 C
C3 0.6487(2) 0.5621(2) 0.47020(10) 0.0207(3) Uani d . 1 C
C4 0.5589(2) 0.6825(2) 0.46220(10) 0.0248(3) Uani d . 1 C
C5 0.5350(2) 0.7612(2) 0.51410(10) 0.0291(4) Uani d . 1 C
C6 0.6011(2) 0.7209(2) 0.57390(10) 0.0260(4) Uani d . 1 C
C7 0.6771(2) 0.4829(2) 0.41400(10) 0.0232(3) Uani d . 1 C
C8 0.2228(2) 0.0913(2) 0.60930(10) 0.0217(3) Uani d . 1 C
C9 0.2271(2) 0.0265(2) 0.55170(10) 0.0226(3) Uani d . 1 C
C10 0.1481(2) 0.0879(2) 0.49770(10) 0.0229(3) Uani d . 1 C
C11 0.0652(2) 0.2107(2) 0.50170(10) 0.0291(4) Uani d . 1 C
C12 0.0615(2) 0.2743(2) 0.55960(10) 0.0320(4) Uani d . 1 C
C13 0.1406(2) 0.2154(2) 0.61340(10) 0.0283(4) Uani d . 1 C
C14 0.1535(2) 0.0264(2) 0.43490(10) 0.0257(4) Uani d . 1 C
H4o 0.790(3) 0.346(3) 0.3947(8) 0.050(10) Uiso d D 1 H
H9o 0.254(3) -0.094(3) 0.3980(10) 0.050(10) Uiso d D 1 H
H1w1 0.557(3) 0.782(2) 0.7910(10) 0.060(10) Uiso d D 1 H
H1w2 0.484(2) 0.763(2) 0.7310(10) 0.050(10) Uiso d D 1 H
H2w1 0.446(2) 0.111(2) 0.8390(10) 0.060(10) Uiso d D 1 H
H2w2 0.327(2) 0.139(3) 0.7980(10) 0.070(10) Uiso d D 1 H
H3w1 0.763(3) 0.655(3) 0.797(2) 0.11(2) Uiso d D 1 H
H3w2 0.8690(10) 0.560(4) 0.822(2) 0.090(10) Uiso d D 1 H
H2 0.7739 0.4387 0.5361 0.025 Uiso calc R 1 H
H4 0.5147 0.7104 0.4221 0.030 Uiso calc R 1 H
H5 0.4744 0.8413 0.5086 0.035 Uiso calc R 1 H
H6 0.5855 0.7742 0.6086 0.031 Uiso calc R 1 H
H9 0.2819 -0.0567 0.5492 0.027 Uiso calc R 1 H
H11 0.0119 0.2505 0.4655 0.035 Uiso calc R 1 H
H12 0.0058 0.3566 0.5621 0.038 Uiso calc R 1 H
H13 0.1389 0.2585 0.6522 0.034 Uiso calc R 1 H

loop_
_atom_site_aniso_label
_atom_site_aniso_U_11
_atom_site_aniso_U_22
_atom_site_aniso_U_33
_atom_site_aniso_U_12
_atom_site_aniso_U_13
_atom_site_aniso_U_23
Ba1 0.02171(6) 0.02063(6) 0.01324(6) 0.00162(3) 0.00241(4) 0.00142(3)
S1 0.0211(2) 0.0256(2) 0.0143(2) -0.0035(2) 0.0039(2) -0.0014(2)
S2 0.0240(2) 0.0257(2) 0.0146(2) -0.0022(2) 0.0029(2) -0.0011(2)
O1w 0.0580(10) 0.0234(7) 0.0352(9) -0.0005(6) 0.0031(8) 0.0003(6)
O2w 0.0286(7) 0.0370(7) 0.0233(7) -0.0033(6) 0.0054(5) -0.0013(6)
O3w 0.0540(10) 0.0640(10) 0.0318(9) 0.0063(8) 0.0172(8) 0.0159(8)
O1 0.0367(7) 0.0366(7) 0.0242(7) -0.0112(6) 0.0107(6) 0.0030(6)
O2 0.0340(7) 0.0314(7) 0.0215(6) -0.0070(5) 0.0032(5) -0.0071(5)
O3 0.0257(6) 0.0404(7) 0.0233(6) 0.0055(6) 0.0039(5) 0.0007(6)
O4 0.0471(9) 0.0418(8) 0.0176(7) 0.0192(7) 0.0044(6) -0.0017(6)
O5 0.0368(7) 0.0416(7) 0.0158(6) 0.0050(6) -0.0005(5) 0.0012(6)
O6 0.0310(7) 0.0406(7) 0.0264(7) -0.0131(6) 0.0016(6) -0.0020(6)
O7 0.0317(7) 0.0446(8) 0.0189(6) -0.0090(6) 0.0072(5) -0.0005(6)
O8 0.0528(9) 0.0378(7) 0.0235(7) 0.0164(7) 0.0005(6) -0.0031(6)
O9 0.0464(9) 0.0493(9) 0.0182(7) 0.0162(7) 0.0019(6) -0.0012(6)
O10 0.0374(8) 0.0515(9) 0.0173(6) 0.0037(6) -0.0025(6) 0.0051(6)
C1 0.0193(8) 0.0246(8) 0.0150(8) -0.0047(6) 0.0031(6) -0.0011(6)
C2 0.0195(7) 0.0243(8) 0.0179(8) 0.0000(6) 0.0029(6) -0.0005(6)
C3 0.0201(8) 0.0251(7) 0.0163(8) -0.0042(6) 0.0027(6) -0.0005(6)
C4 0.0233(8) 0.0275(8) 0.0218(8) 0.0003(7) 0.0007(7) 0.0030(7)
C5 0.0273(9) 0.0266(8) 0.0333(10) 0.0055(7) 0.0059(8) 0.0006(8)
C6 0.0268(8) 0.0274(8) 0.0250(9) -0.0003(7) 0.0078(7) -0.0044(7)
C7 0.0249(8) 0.0257(8) 0.0180(8) -0.0012(7) 0.0021(6) 0.0011(7)
C8 0.0216(8) 0.0263(8) 0.0172(8) -0.0035(6) 0.0037(6) 0.0010(6)
C9 0.0222(8) 0.0254(8) 0.0199(8) 0.0002(7) 0.0035(6) 0.0001(7)
C10 0.0210(8) 0.0292(9) 0.0177(8) -0.0041(6) 0.0023(7) 0.0013(6)
C11 0.0228(8) 0.0351(9) 0.0275(9) 0.0013(7) 0.0010(7) 0.0065(8)
C12 0.0277(9) 0.0335(9) 0.0356(10) 0.0068(8) 0.0082(8) 0.0020(8)
C13 0.0285(9) 0.0319(9) 0.0262(9) -0.0006(7) 0.0093(7) -0.0039(8)
C14 0.0261(8) 0.0318(9) 0.0178(8) -0.0047(7) 0.0011(7) 0.0031(7)

loop_
_atom_type_symbol
_atom_type_description
_atom_type_scat_dispersion_real
_atom_type_scat_dispersion_imag
_atom_type_scat_source
C C 0.0033 0.0016 'International Tables Vol C Tables 4.2.6.8 and 6.1.1.4'
H H 0.0000 0.0000 'International Tables Vol C Tables 4.2.6.8 and 6.1.1.4'
O O 0.0106 0.0060 'International Tables Vol C Tables 4.2.6.8 and 6.1.1.4'
S S 0.1246 0.1234 'International Tables Vol C Tables 4.2.6.8 and 6.1.1.4'
Ba Ba -0.3244 2.2819 'International Tables Vol C Tables 4.2.6.8 and 6.1.1.4'

loop_
_geom_angle_atom_site_label_1
_geom_angle_atom_site_label_2
_geom_angle_atom_site_label_3
_geom_angle_site_symmetry_1
_geom_angle_site_symmetry_3
_geom_angle
_geom_angle_publ_flag
O1 Ba1 O10 . 4_666 123.24(5) yes
O1 Ba1 O2 . 2_646 77.96(4) yes
O1 Ba1 O5 . 3_666 69.23(5) yes
O1 Ba1 O6 . . 87.20(4) yes
O1 Ba1 O7 . 2_556 140.91(4) yes
O1 Ba1 O1w . . 81.14(4) yes
O1 Ba1 O2w . . 143.70(4) yes
O1 Ba1 O3w . . 63.72(4) yes
O2 Ba1 O5 2_646 3_666 132.67(4) yes
O2 Ba1 O6 2_646 . 72.97(5) yes
O2 Ba1 O7 2_646 2_556 140.60(4) yes
O2 Ba1 O10 2_646 4_666 70.91(5) yes
O2 Ba1 O1w 2_646 . 129.84(5) yes
O2 Ba1 O2w 2_646 . 72.80(4) yes
O2 Ba1 O3w 2_646 . 71.40(5) yes
O5 Ba1 O6 3_666 . 72.29(4) yes
O5 Ba1 O7 3_666 2_556 75.47(5) yes
O5 Ba1 O10 3_666 4_666 156.37(4) yes
O5 Ba1 O1w 3_666 . 78.13(4) yes
O5 Ba1 O2w 3_666 . 117.50(4) yes
O5 Ba1 O3w 3_666 . 118.83(5) yes
O6 Ba1 O7 . 2_556 97.81(5) yes
O6 Ba1 O10 . 4_666 124.72(4) yes
O6 Ba1 O1w . . 150.39(4) yes
O6 Ba1 O2w . . 64.13(4) yes
O6 Ba1 O3w . . 137.69(5) yes
O7 Ba1 O10 2_556 4_666 85.26(5) yes
O7 Ba1 O1w 2_556 . 75.59(5) yes
O7 Ba1 O2w 2_556 . 68.90(4) yes
O7 Ba1 O3w 2_556 . 124.28(5) yes
O10 Ba1 O1w 4_666 . 84.00(5) yes
O10 Ba1 O2w 4_666 . 66.02(4) yes
O10 Ba1 O3w 4_666 . 61.85(5) yes
O1w Ba1 O2w . . 134.56(4) yes
O1w Ba1 O3w . . 58.46(5) yes
O2w Ba1 O3w . . 123.63(4) yes
O2 S1 O1 . . 112.70(10) no
O2 S1 O3 . . 112.60(10) no
O1 S1 O3 . . 111.70(10) no
O2 S1 C1 . . 106.20(10) no
O1 S1 C1 . . 107.00(10) no
O3 S1 C1 . . 106.00(10) no
O8 S2 O6 . . 112.30(10) no
O8 S2 O7 . . 113.30(10) no
O6 S2 O7 . . 111.30(10) no
O8 S2 C8 . . 106.90(10) no
O6 S2 C8 . . 106.10(10) no
O7 S2 C8 . . 106.50(10) no
S1 O1 Ba1 . . 147.10(10) no
S1 O2 Ba1 . 2_656 143.90(10) no
C7 O5 Ba1 . 3_666 176.70(10) no
S2 O6 Ba1 . . 148.80(10) no
S2 O7 Ba1 . 2_546 142.50(10) no
C14 O10 Ba1 . 4_565 151.70(10) no
C2 C1 C6 . . 120.8(2) no
C2 C1 S1 . . 119.60(10) no
C6 C1 S1 . . 119.50(10) no
C1 C2 C3 . . 119.5(2) no
C4 C3 C2 . . 119.9(2) no
C4 C3 C7 . . 119.3(2) no
C2 C3 C7 . . 120.8(2) no
C3 C4 C5 . . 120.0(2) no
C6 C5 C4 . . 120.4(2) no
C5 C6 C1 . . 119.4(2) no
O5 C7 O4 . . 122.8(2) no
O5 C7 C3 . . 124.0(2) no
O4 C7 C3 . . 113.3(2) no
C9 C8 C13 . . 120.8(2) no
C9 C8 S2 . . 119.80(10) no
C13 C8 S2 . . 119.30(10) no
C8 C9 C10 . . 119.0(2) no
C11 C10 C9 . . 120.4(2) no
C11 C10 C14 . . 118.8(2) no
C9 C10 C14 . . 120.9(2) no
C10 C11 C12 . . 120.1(2) no
C13 C12 C11 . . 120.1(2) no
C12 C13 C8 . . 119.6(2) no
O10 C14 O9 . . 123.2(2) no
O10 C14 C10 . . 122.5(2) no
O9 C14 C10 . . 114.4(2) no
C7 O4 H4o . . 109(2) no
C14 O9 H9o . . 109(2) no
Ba1 O1w H1w1 . . 135(2) no
Ba1 O1w H1w2 . . 116(2) no
H1w1 O1w H1w2 . . 109(2) no
Ba1 O2w H2w1 . . 101(2) no
Ba1 O2w H2w2 . . 98(2) no
H2w1 O2w H2w2 . . 108(2) no
Ba1 O3w H3w1 . . 89(3) no
Ba1 O3w H3w2 . . 133(3) no
H3w1 O3w H3w2 . . 110(2) no
C1 C2 H2 . . 120.2 no
C3 C2 H2 . . 120.2 no
C3 C4 H4 . . 120.0 no
C5 C4 H4 . . 120.0 no
C6 C5 H5 . . 119.8 no
C4 C5 H5 . . 119.8 no
C5 C6 H6 . . 120.3 no
C1 C6 H6 . . 120.3 no
C8 C9 H9 . . 120.5 no
C10 C9 H9 . . 120.5 no
C10 C11 H11 . . 119.9 no
C12 C11 H11 . . 120.0 no
C13 C12 H12 . . 119.9 no
C11 C12 H12 . . 119.9 no
C12 C13 H13 . . 120.2 no
C8 C13 H13 . . 120.2 no

loop_
_geom_bond_atom_site_label_1
_geom_bond_atom_site_label_2
_geom_bond_site_symmetry_2
_geom_bond_distance
_geom_bond_publ_flag
Ba1 O1 . 2.754(2) yes
Ba1 O2 2_646 2.7770(10) yes
Ba1 O5 3_666 2.799(2) yes
Ba1 O6 . 2.765(2) yes
Ba1 O7 2_556 2.8340(10) yes
Ba1 O10 4_666 2.718(2) yes
Ba1 O1w . 2.739(2) yes
Ba1 O2w . 2.969(2) yes
Ba1 O3w . 3.276(2) yes
S1 O2 . 1.4560(10) no
S1 O1 . 1.4560(10) no
S1 O3 . 1.4600(10) no
S1 C1 . 1.777(2) no
S2 O8 . 1.450(2) no
S2 O6 . 1.4560(10) no
S2 O7 . 1.4640(10) no
S2 C8 . 1.762(2) no
O4 C7 . 1.321(2) no
O5 C7 . 1.215(2) no
O9 C14 . 1.316(2) no
O10 C14 . 1.213(2) no
C1 C2 . 1.386(2) no
C1 C6 . 1.388(2) no
C2 C3 . 1.398(2) no
C3 C4 . 1.389(2) no
C3 C7 . 1.488(2) no
C4 C5 . 1.391(3) no
C5 C6 . 1.387(3) no
C8 C9 . 1.388(2) no
C8 C13 . 1.392(2) no
C9 C10 . 1.392(3) no
C10 C11 . 1.387(3) no
C10 C14 . 1.484(3) no
C11 C12 . 1.387(3) no
C12 C13 . 1.383(3) no
O4 H4o . 0.840(10) no
O9 H9o . 0.850(10) no
O1w H1w1 . 0.840(10) no
O1w H1w2 . 0.850(10) no
O2w H2w1 . 0.860(10) no
O2w H2w2 . 0.850(10) no
O3w H3w1 . 0.840(10) no
O3w H3w2 . 0.850(10) no
C2 H2 . 0.93 no
C4 H4 . 0.93 no
C5 H5 . 0.93 no
C6 H6 . 0.93 no
C9 H9 . 0.93 no
C11 H11 . 0.93 no
C12 H12 . 0.93 no
C13 H13 . 0.93 no

loop_
_geom_hbond_atom_site_label_D
_geom_hbond_atom_site_label_H
_geom_hbond_atom_site_label_A
_geom_hbond_site_symmetry_A
_geom_hbond_distance_DH
_geom_hbond_distance_HA
_geom_hbond_distance_DA
_geom_hbond_angle_DHA
_geom_hbond_publ_flag
O4 H4o O2w 4_665 0.840(10) 1.880(10) 2.697(2) 163(3) yes
O9 H9o O3w 4_565 0.850(10) 1.780(10) 2.611(2) 165(3) yes
O1w H1w1 O3 2_656 0.840(10) 2.080(10) 2.907(2) 168(2) yes
O1w H1w2 O8 1_565 0.850(10) 1.950(10) 2.793(2) 176(2) yes
O2w H2w1 O3 2_646 0.860(10) 2.000(10) 2.849(2) 170(3) yes
O2w H2w2 O7 . 0.850(10) 2.030(10) 2.845(2) 161(3) yes
O3w H3w1 O2 . 0.840(10) 2.36(3) 2.949(2) 127(3) yes
O3w H3w2 O6 2_656 0.850(10) 2.28(2) 3.036(2) 148(3) yes

loop_
_geom_torsion_atom_site_label_1
_geom_torsion_atom_site_label_2
_geom_torsion_atom_site_label_3
_geom_torsion_atom_site_label_4
_geom_torsion_site_symmetry_1
_geom_torsion_site_symmetry_4
_geom_torsion
_geom_torsion_publ_flag
O2 S1 O1 Ba1 . . 13.4(2) no
O3 S1 O1 Ba1 . . 141.50(10) no
C1 S1 O1 Ba1 . . -102.9(2) no
O10 Ba1 O1 S1 4_666 . -65.1(2) no
O1w Ba1 O1 S1 . . 11.7(2) no
O6 Ba1 O1 S1 . . 164.4(2) no
O2 Ba1 O1 S1 2_646 . -122.4(2) no
O5 Ba1 O1 S1 3_666 . 92.3(2) no
O7 Ba1 O1 S1 2_556 . 65.5(2) no
O2w Ba1 O1 S1 . . -159.20(10) no
O3w Ba1 O1 S1 . . -47.4(2) no
O1 S1 O2 Ba1 . 2_656 143.20(10) no
O3 S1 O2 Ba1 . 2_656 15.7(2) no
C1 S1 O2 Ba1 . 2_656 -100.00(10) no
O8 S2 O6 Ba1 . . -157.70(10) no
O7 S2 O6 Ba1 . . -29.5(2) no
C8 S2 O6 Ba1 . . 85.9(2) no
O10 Ba1 O6 S2 4_666 . 73.5(2) no
O1w Ba1 O6 S2 . . -90.6(2) no
O1 Ba1 O6 S2 . . -157.2(2) no
O2 Ba1 O6 S2 2_646 . 124.6(2) no
O5 Ba1 O6 S2 3_666 . -88.1(2) no
O7 Ba1 O6 S2 2_556 . -16.1(2) no
O2w Ba1 O6 S2 . . 45.8(2) no
O3w Ba1 O6 S2 . . 158.30(10) no
O8 S2 O7 Ba1 . 2_546 -76.9(2) no
O6 S2 O7 Ba1 . 2_546 155.50(10) no
C8 S2 O7 Ba1 . 2_546 40.3(2) no
O2 S1 C1 C2 . . 145.20(10) no
O1 S1 C1 C2 . . -94.2(2) no
O3 S1 C1 C2 . . 25.2(2) no
O2 S1 C1 C6 . . -35.4(2) no
O1 S1 C1 C6 . . 85.2(2) no
O3 S1 C1 C6 . . -155.40(10) no
C6 C1 C2 C3 . . 0.7(3) no
S1 C1 C2 C3 . . -179.90(10) no
C1 C2 C3 C4 . . -0.8(3) no
C1 C2 C3 C7 . . 177.0(2) no
C2 C3 C4 C5 . . 0.3(3) no
C7 C3 C4 C5 . . -177.6(2) no
C3 C4 C5 C6 . . 0.4(3) no
C4 C5 C6 C1 . . -0.5(3) no
C2 C1 C6 C5 . . 0.0(3) no
S1 C1 C6 C5 . . -179.40(10) no
C4 C3 C7 O5 . . -0.9(3) no
C2 C3 C7 O5 . . -178.8(2) no
C4 C3 C7 O4 . . 177.8(2) no
C2 C3 C7 O4 . . -0.1(2) no
O8 S2 C8 C9 . . -12.5(2) no
O6 S2 C8 C9 . . 107.5(2) no
O7 S2 C8 C9 . . -133.90(10) no
O8 S2 C8 C13 . . 170.6(2) no
O6 S2 C8 C13 . . -69.4(2) no
O7 S2 C8 C13 . . 49.2(2) no
C13 C8 C9 C10 . . 0.3(3) no
S2 C8 C9 C10 . . -176.50(10) no
C8 C9 C10 C11 . . -0.9(3) no
C8 C9 C10 C14 . . 177.5(2) no
C9 C10 C11 C12 . . 0.7(3) no
C14 C10 C11 C12 . . -177.7(2) no
C10 C11 C12 C13 . . 0.0(3) no
C11 C12 C13 C8 . . -0.6(3) no
C9 C8 C13 C12 . . 0.4(3) no
S2 C8 C13 C12 . . 177.3(2) no
Ba1 O10 C14 O9 4_565 . -14.5(4) no
Ba1 O10 C14 C10 4_565 . 164.4(2) no
C11 C10 C14 O10 . . -7.2(3) no
C9 C10 C14 O10 . . 174.4(2) no
C11 C10 C14 O9 . . 171.8(2) no
C9 C10 C14 O9 . . -6.6(3) no
